data_1518048
loop_
_publ_author_name
'Chen, Fa-Jie'
'Liao, Gang'
'Li, Xin'
'Wu, Jun'
'Shi, Bing-Feng'

_publ_section_title
;
 Cu(II)-Mediated C-S/N-S Bond Formation via C-H Activation: Access to
 Benzoisothiazolones Using Elemental Sulfur.
;
_journal_issue 21
_journal_name_full 'Organic letters'
_journal_page_first 5644
_journal_page_last 5647
_journal_paper_doi 10.1021/ol5027156
_journal_volume 16
_journal_year 2014
_chemical_formula_moiety 'C15 H14 N2 O S'
_chemical_formula_sum 'C15 H14 N2 O S'
_chemical_formula_weight 270.34
_chemical_name_systematic
;
 ? 
;
_space_group_crystal_system monoclinic
_space_group_IT_number 14
_space_group_name_Hall '-P 2ybc'
_space_group_name_H-M_alt 'P 1 21/c 1'
_symmetry_space_group_name_Hall '-P 2ybc'
_symmetry_space_group_name_H-M 'P 1 21/c 1'
_atom_sites_solution_hydrogens geom
_atom_sites_solution_primary direct
_atom_sites_solution_secondary difmap
_audit_creation_date 2014-05-08
_audit_creation_method
;
Olex2 1.2
(compiled 2014.03.20 svn.r2914 for OlexSys, GUI svn.r4816)
;
_cell_angle_alpha 90.00
_cell_angle_beta 111.062(12)
_cell_angle_gamma 90.00
_cell_formula_units_Z 4
_cell_length_a 11.0001(11)
_cell_length_b 11.6331(9)
_cell_length_c 10.9008(12)
_cell_measurement_reflns_used 1271
_cell_measurement_temperature 170.0
_cell_measurement_theta_max 29.5274
_cell_measurement_theta_min 3.2806
_cell_volume 1301.7(2)
_computing_cell_refinement
;
CrysAlisPro, Agilent Technologies,
Version 1.171.35.11 (release 16-05-2011 CrysAlis171 .NET)
(compiled May 16 2011,17:55:39)
;
_computing_data_collection
;
CrysAlisPro, Agilent Technologies,
Version 1.171.35.11 (release 16-05-2011 CrysAlis171 .NET)
(compiled May 16 2011,17:55:39)
;
_computing_data_reduction
;
CrysAlisPro, Agilent Technologies,
Version 1.171.35.11 (release 16-05-2011 CrysAlis171 .NET)
(compiled May 16 2011,17:55:39)
;
_computing_molecular_graphics 'Olex2 (Dolomanov et al., 2009)'
_computing_publication_material 'Olex2 (Dolomanov et al., 2009)'
_computing_structure_refinement 'ShelXL (Sheldrick, 2008)'
_computing_structure_solution 'ShelXS (Sheldrick, 2008)'
_diffrn_ambient_temperature 170.0
_diffrn_detector_area_resol_mean 10.3592
_diffrn_measured_fraction_theta_full 0.997
_diffrn_measured_fraction_theta_max 0.997
_diffrn_measurement_device_type 'Xcalibur, Atlas, Gemini ultra'
_diffrn_measurement_method '\w scans'
_diffrn_orient_matrix_UB_11 0.0608538000
_diffrn_orient_matrix_UB_12 0.0073167000
_diffrn_orient_matrix_UB_13 0.0519477000
_diffrn_orient_matrix_UB_21 -0.0159103000
_diffrn_orient_matrix_UB_22 -0.0448975000
_diffrn_orient_matrix_UB_23 0.0355940000
_diffrn_orient_matrix_UB_31 0.0285960000
_diffrn_orient_matrix_UB_32 -0.0406006000
_diffrn_orient_matrix_UB_33 -0.0300093000
_diffrn_radiation_monochromator graphite
_diffrn_radiation_type MoK\a
_diffrn_radiation_wavelength 0.71073
_diffrn_reflns_av_R_equivalents 0.0471
_diffrn_reflns_av_unetI/netI 0.0658
_diffrn_reflns_limit_h_max 13
_diffrn_reflns_limit_h_min -9
_diffrn_reflns_limit_k_max 13
_diffrn_reflns_limit_k_min -13
_diffrn_reflns_limit_l_max 13
_diffrn_reflns_limit_l_min -13
_diffrn_reflns_number 5028
_diffrn_reflns_theta_full 25.35
_diffrn_reflns_theta_max 25.35
_diffrn_reflns_theta_min 3.73
_diffrn_source 'Enhance (Mo) X-ray Source'
_exptl_absorpt_coefficient_mu 0.241
_exptl_absorpt_correction_T_max 1.00000
_exptl_absorpt_correction_T_min 0.65490
_exptl_absorpt_correction_type multi-scan
_exptl_absorpt_process_details
;
CrysAlisPro, Agilent Technologies,
Version 1.171.35.11 (release 16-05-2011 CrysAlis171 .NET)
(compiled May 16 2011,17:55:39)
Empirical absorption correction using spherical harmonics,
 implemented in SCALE3 ABSPACK scaling algorithm.
;
_exptl_crystal_colour colorless
_exptl_crystal_density_diffrn 1.379
_exptl_crystal_density_method 'not measured'
_exptl_crystal_description block
_exptl_crystal_F_000 568
_exptl_crystal_size_max 0.38
_exptl_crystal_size_mid 0.32
_exptl_crystal_size_min 0.23
_refine_diff_density_max 0.358
_refine_diff_density_min -0.392
_refine_diff_density_rms 0.061
_refine_ls_extinction_method none
_refine_ls_goodness_of_fit_ref 1.045
_refine_ls_hydrogen_treatment constr
_refine_ls_matrix_type full
_refine_ls_number_parameters 174
_refine_ls_number_reflns 2371
_refine_ls_number_restraints 0
_refine_ls_restrained_S_all 1.045
_refine_ls_R_factor_all 0.0691
_refine_ls_R_factor_gt 0.0454
_refine_ls_shift/su_max 0.000
_refine_ls_shift/su_mean 0.000
_refine_ls_structure_factor_coef Fsqd
_refine_ls_weighting_details 'calc w=1/[\s^2^(Fo^2^)+(0.0480P)^2^+0.1700P] where P=(Fo^2^+2Fc^2^)/3'
_refine_ls_weighting_scheme calc
_refine_ls_wR_factor_gt 0.0995
_refine_ls_wR_factor_ref 0.1179
_reflns_number_gt 1779
_reflns_number_total 2371
_reflns_threshold_expression >2sigma(I)
_cod_data_source_file ol5027156_si_003.cif
_cod_data_source_block 140507_lx1_176_10a
_cod_depositor_comments 'Adding full bibliography for 1518048.cif.'
_cod_database_code 1518048
_chemical_oxdiff_formula 'c10 h10 n2 o8 S1'
_reflns_odcompleteness_completeness 99.54
_reflns_odcompleteness_iscentric 1
_reflns_odcompleteness_theta 26.32
_olex2_refinement_description
;
1. Fixed Uiso
 At 1.2 times of:
  All C(H) groups
 At 1.5 times of:
  All C(H,H,H) groups
2.a Aromatic/amide H refined with riding coordinates:
 C1(H1), C2(H2), C3(H3), C4(H4), C10(H10), C11(H11), C12(H12), C13(H13)
2.b Idealised Me refined as rotating group:
 C14(H14A,H14B,H14C), C15(H15A,H15B,H15C)
;

loop_
_space_group_symop_id
_space_group_symop_operation_xyz
1 'x, y, z'
2 '-x, y+1/2, -z+1/2'
3 '-x, -y, -z'
4 'x, -y-1/2, z-1/2'

loop_
_atom_site_label
_atom_site_type_symbol
_atom_site_fract_x
_atom_site_fract_y
_atom_site_fract_z
_atom_site_U_iso_or_equiv
_atom_site_adp_type
_atom_site_occupancy
_atom_site_calc_flag
_atom_site_refinement_flags_posn
S1 S 0.97645(6) 0.16235(5) 0.30287(6) 0.0280(2) Uani 1 d .
O1 O 0.87049(16) 0.44123(13) 0.11065(16) 0.0302(4) Uani 1 d .
N1 N 0.87323(18) 0.27206(16) 0.22131(18) 0.0234(5) Uani 1 d .
N2 N 0.6109(2) 0.41315(17) 0.29532(19) 0.0300(5) Uani 1 d .
C1 C 1.2290(2) 0.1795(2) 0.2987(2) 0.0290(6) Uani 1 d .
H1 H 1.2555 0.1114 0.3494 0.035 Uiso 1 calc R
C2 C 1.3139(2) 0.2412(2) 0.2565(3) 0.0339(6) Uani 1 d .
H2 H 1.4015 0.2157 0.2808 0.041 Uiso 1 calc R
C3 C 1.2752(2) 0.3397(2) 0.1794(3) 0.0320(6) Uani 1 d .
H3 H 1.3357 0.3789 0.1504 0.038 Uiso 1 calc R
C4 C 1.1500(2) 0.3806(2) 0.1451(2) 0.0281(6) Uani 1 d .
H4 H 1.1235 0.4478 0.0927 0.034 Uiso 1 calc R
C5 C 1.0627(2) 0.32163(19) 0.1885(2) 0.0221(5) Uani 1 d .
C6 C 1.1019(2) 0.22220(19) 0.2630(2) 0.0247(5) Uani 1 d .
C7 C 0.9283(2) 0.35396(19) 0.1666(2) 0.0229(5) Uani 1 d .
C8 C 0.7388(2) 0.27836(19) 0.2237(2) 0.0231(5) Uani 1 d .
C9 C 0.7308(2) 0.37422(19) 0.3160(2) 0.0227(5) Uani 1 d .
C10 C 0.8387(2) 0.4107(2) 0.4219(2) 0.0310(6) Uani 1 d .
H10 H 0.9225 0.3797 0.4360 0.037 Uiso 1 calc R
C11 C 0.8221(3) 0.4923(2) 0.5058(3) 0.0391(7) Uani 1 d .
H11 H 0.8947 0.5193 0.5778 0.047 Uiso 1 calc R
C12 C 0.6995(3) 0.5343(2) 0.4845(3) 0.0394(7) Uani 1 d .
H12 H 0.6856 0.5915 0.5403 0.047 Uiso 1 calc R
C13 C 0.5974(3) 0.4912(2) 0.3798(3) 0.0371(7) Uani 1 d .
H13 H 0.5123 0.5184 0.3668 0.045 Uiso 1 calc R
C14 C 0.6402(2) 0.2939(2) 0.0839(2) 0.0317(6) Uani 1 d .
H14A H 0.6540 0.3688 0.0496 0.047 Uiso 1 calc GR
H14B H 0.5517 0.2903 0.0851 0.047 Uiso 1 calc GR
H14C H 0.6519 0.2327 0.0274 0.047 Uiso 1 calc GR
C15 C 0.7083(2) 0.1654(2) 0.2789(2) 0.0274(6) Uani 1 d .
H15A H 0.7122 0.1016 0.2218 0.041 Uiso 1 calc GR
H15B H 0.6208 0.1695 0.2829 0.041 Uiso 1 calc GR
H15C H 0.7723 0.1529 0.3675 0.041 Uiso 1 calc GR

loop_
_atom_site_aniso_label
_atom_site_aniso_U_11
_atom_site_aniso_U_22
_atom_site_aniso_U_33
_atom_site_aniso_U_23
_atom_site_aniso_U_13
_atom_site_aniso_U_12
S1 0.0219(4) 0.0293(4) 0.0320(4) 0.0069(3) 0.0088(3) 0.0028(3)
O1 0.0285(10) 0.0255(9) 0.0339(10) 0.0052(8) 0.0078(8) 0.0022(8)
N1 0.0192(11) 0.0265(10) 0.0240(11) 0.0035(8) 0.0070(9) 0.0011(8)
N2 0.0280(12) 0.0325(11) 0.0298(12) 0.0037(9) 0.0105(10) 0.0074(9)
C1 0.0221(13) 0.0276(13) 0.0357(15) -0.0047(11) 0.0083(11) 0.0003(11)
C2 0.0217(14) 0.0360(15) 0.0426(16) -0.0137(12) 0.0097(12) -0.0001(11)
C3 0.0284(15) 0.0358(14) 0.0375(15) -0.0095(12) 0.0188(12) -0.0088(11)
C4 0.0310(15) 0.0288(13) 0.0263(13) -0.0070(11) 0.0127(11) -0.0046(11)
C5 0.0225(13) 0.0255(12) 0.0180(12) -0.0064(10) 0.0071(10) -0.0022(10)
C6 0.0221(13) 0.0270(12) 0.0243(13) -0.0079(11) 0.0076(10) -0.0049(10)
C7 0.0259(14) 0.0236(12) 0.0185(12) -0.0041(10) 0.0070(10) -0.0019(11)
C8 0.0159(12) 0.0297(12) 0.0236(13) -0.0005(10) 0.0071(10) -0.0013(10)
C9 0.0231(14) 0.0251(12) 0.0204(12) 0.0041(10) 0.0084(10) -0.0008(10)
C10 0.0259(15) 0.0387(14) 0.0281(14) -0.0044(12) 0.0094(11) -0.0034(11)
C11 0.0505(19) 0.0372(15) 0.0285(15) -0.0067(12) 0.0129(13) -0.0147(13)
C12 0.066(2) 0.0251(13) 0.0350(16) -0.0033(12) 0.0282(16) 0.0014(14)
C13 0.0453(18) 0.0339(14) 0.0383(16) 0.0064(13) 0.0225(14) 0.0143(13)
C14 0.0228(14) 0.0461(15) 0.0232(13) -0.0033(12) 0.0048(11) 0.0001(12)
C15 0.0239(13) 0.0308(13) 0.0307(14) -0.0045(11) 0.0139(11) -0.0043(11)

loop_
_atom_type_symbol
_atom_type_description
_atom_type_scat_dispersion_real
_atom_type_scat_dispersion_imag
_atom_type_scat_source
C C 0.0033 0.0016 'International Tables Vol C Tables 4.2.6.8 and 6.1.1.4'
H H 0.0000 0.0000 'International Tables Vol C Tables 4.2.6.8 and 6.1.1.4'
N N 0.0061 0.0033 'International Tables Vol C Tables 4.2.6.8 and 6.1.1.4'
O O 0.0106 0.0060 'International Tables Vol C Tables 4.2.6.8 and 6.1.1.4'
S S 0.1246 0.1234 'International Tables Vol C Tables 4.2.6.8 and 6.1.1.4'

loop_
_geom_angle_atom_site_label_1
_geom_angle_atom_site_label_2
_geom_angle_atom_site_label_3
_geom_angle
N1 S1 C6 90.55(10)
C7 N1 S1 115.15(15)
C7 N1 C8 124.61(18)
C8 N1 S1 120.03(14)
C9 N2 C13 117.4(2)
C2 C1 H1 121.6
C2 C1 C6 116.8(2)
C6 C1 H1 121.6
C1 C2 H2 119.0
C1 C2 C3 122.1(2)
C3 C2 H2 119.0
C2 C3 H3 119.8
C4 C3 C2 120.5(2)
C4 C3 H3 119.8
C3 C4 H4 120.6
C3 C4 C5 118.8(2)
C5 C4 H4 120.6
C4 C5 C7 126.8(2)
C6 C5 C4 120.1(2)
C6 C5 C7 113.2(2)
C1 C6 S1 126.35(19)
C5 C6 S1 111.87(17)
C5 C6 C1 121.8(2)
O1 C7 N1 123.7(2)
O1 C7 C5 127.1(2)
N1 C7 C5 109.19(19)
N1 C8 C9 109.89(18)
N1 C8 C14 109.95(18)
N1 C8 C15 108.91(18)
C9 C8 C14 112.45(19)
C9 C8 C15 107.13(18)
C14 C8 C15 108.41(19)
N2 C9 C8 115.1(2)
N2 C9 C10 122.2(2)
C10 C9 C8 122.4(2)
C9 C10 H10 120.5
C11 C10 C9 119.0(2)
C11 C10 H10 120.5
C10 C11 H11 120.3
C12 C11 C10 119.3(3)
C12 C11 H11 120.3
C11 C12 H12 121.0
C11 C12 C13 118.0(2)
C13 C12 H12 121.0
N2 C13 C12 124.0(3)
N2 C13 H13 118.0
C12 C13 H13 118.0
C8 C14 H14A 109.5
C8 C14 H14B 109.5
C8 C14 H14C 109.5
H14A C14 H14B 109.5
H14A C14 H14C 109.5
H14B C14 H14C 109.5
C8 C15 H15A 109.5
C8 C15 H15B 109.5
C8 C15 H15C 109.5
H15A C15 H15B 109.5
H15A C15 H15C 109.5
H15B C15 H15C 109.5

loop_
_geom_bond_atom_site_label_1
_geom_bond_atom_site_label_2
_geom_bond_distance
S1 N1 1.7271(19)
S1 C6 1.735(2)
O1 C7 1.236(3)
N1 C7 1.375(3)
N1 C8 1.490(3)
N2 C9 1.335(3)
N2 C13 1.339(3)
C1 H1 0.9500
C1 C2 1.381(3)
C1 C6 1.400(3)
C2 H2 0.9500
C2 C3 1.394(4)
C3 H3 0.9500
C3 C4 1.376(3)
C4 H4 0.9500
C4 C5 1.394(3)
C5 C6 1.390(3)
C5 C7 1.460(3)
C8 C9 1.526(3)
C8 C14 1.531(3)
C8 C15 1.532(3)
C9 C10 1.391(3)
C10 H10 0.9500
C10 C11 1.375(4)
C11 H11 0.9500
C11 C12 1.373(4)
C12 H12 0.9500
C12 C13 1.376(4)
C13 H13 0.9500
C14 H14A 0.9800
C14 H14B 0.9800
C14 H14C 0.9800
C15 H15A 0.9800
C15 H15B 0.9800
C15 H15C 0.9800

loop_
_geom_torsion_atom_site_label_1
_geom_torsion_atom_site_label_2
_geom_torsion_atom_site_label_3
_geom_torsion_atom_site_label_4
_geom_torsion
S1 N1 C7 O1 -176.19(18)
S1 N1 C7 C5 2.6(2)
S1 N1 C8 C9 105.19(18)
S1 N1 C8 C14 -130.52(17)
S1 N1 C8 C15 -11.9(2)
N1 S1 C6 C1 179.3(2)
N1 S1 C6 C5 -0.76(17)
N1 C8 C9 N2 159.20(18)
N1 C8 C9 C10 -26.8(3)
N2 C9 C10 C11 -2.1(4)
C1 C2 C3 C4 1.6(4)
C2 C1 C6 S1 -179.83(17)
C2 C1 C6 C5 0.2(3)
C2 C3 C4 C5 -0.1(4)
C3 C4 C5 C6 -1.2(3)
C3 C4 C5 C7 177.5(2)
C4 C5 C6 S1 -178.79(17)
C4 C5 C6 C1 1.2(3)
C4 C5 C7 O1 -3.2(4)
C4 C5 C7 N1 178.1(2)
C6 S1 N1 C7 -1.12(17)
C6 S1 N1 C8 -176.03(17)
C6 C1 C2 C3 -1.5(4)
C6 C5 C7 O1 175.6(2)
C6 C5 C7 N1 -3.1(3)
C7 N1 C8 C9 -69.2(3)
C7 N1 C8 C14 55.1(3)
C7 N1 C8 C15 173.7(2)
C7 C5 C6 S1 2.4(2)
C7 C5 C6 C1 -177.7(2)
C8 N1 C7 O1 -1.5(3)
C8 N1 C7 C5 177.19(18)
C8 C9 C10 C11 -175.7(2)
C9 N2 C13 C12 1.0(4)
C9 C10 C11 C12 1.1(4)
C10 C11 C12 C13 0.9(4)
C11 C12 C13 N2 -2.0(4)
C13 N2 C9 C8 175.1(2)
C13 N2 C9 C10 1.1(3)
C14 C8 C9 N2 36.4(3)
C14 C8 C9 C10 -149.6(2)
C15 C8 C9 N2 -82.6(2)
C15 C8 C9 C10 91.4(3)
